data_7227714
loop_
_publ_author_name
'Pizzi, A.'
'Lascialfari, L.'
'Demitri, N.'
'Bertolani, A.'
'Maiolo, D.'
'Carretti, E.'
'Metrangolo, P.'

_publ_section_title
;
 Halogen bonding modulates hydrogel formation from Fmoc amino acids
;
_journal_issue 14
_journal_name_full CrystEngComm
_journal_page_first 1870
_journal_paper_doi 10.1039/C7CE00031F
_journal_volume 19
_journal_year 2017
_chemical_absolute_configuration ad
_chemical_formula_moiety 'C24 H20 I N O4, 0.333(H2 O)'
_chemical_formula_sum 'C24 H20.67 I N O4.33'
_chemical_formula_weight 519.31
_space_group_crystal_system hexagonal
_space_group_IT_number 173
_space_group_name_Hall 'P 6c'
_space_group_name_H-M_alt 'P 63'
_symmetry_space_group_name_Hall 'P 6c'
_symmetry_space_group_name_H-M 'P 63'
_atom_sites_solution_hydrogens geom
_atom_sites_solution_primary direct
_atom_sites_solution_secondary difmap
_audit_creation_method SHELXL-2016/6
_audit_update_record
;
2017-02-13 deposited with the CCDC.
2017-02-17 downloaded from the CCDC.
;
_cell_angle_alpha 90
_cell_angle_beta 90
_cell_angle_gamma 120
_cell_formula_units_Z 6
_cell_length_a 26.878(4)
_cell_length_b 26.878(4)
_cell_length_c 4.999(1)
_cell_measurement_reflns_used 640
_cell_measurement_temperature 100(2)
_cell_measurement_theta_max 21.606
_cell_measurement_theta_min 1.492
_cell_volume 3127.6(9)
_computing_cell_refinement 'XDS (Kabsch, 2010)'
_computing_data_collection 'Elettra XRD1 Data Collection SW'
_computing_data_reduction 'XDS (Kabsch, 2010)'
_computing_molecular_graphics 'Ortep3 for Windows - Coot'
_computing_publication_material 'enCIFer - publCIF'
_computing_structure_refinement 'SHELXL-2016/6 (Sheldrick, 2015)'
_computing_structure_solution 'SHELXT (Sheldrick, 2015)'
_diffrn_ambient_temperature 100(2)
_diffrn_measured_fraction_theta_full 0.976
_diffrn_measured_fraction_theta_max 0.976
_diffrn_measurement_device_type
;
'Huber 4-circles Kappa Goniometer, Pilatus 2M detector'
;
_diffrn_measurement_method 'Rotating crystal'
_diffrn_radiation_type Synchrotron
_diffrn_radiation_wavelength 0.700
_diffrn_reflns_av_R_equivalents 0.1514
_diffrn_reflns_av_unetI/netI 0.1964
_diffrn_reflns_Laue_measured_fraction_full 0.976
_diffrn_reflns_Laue_measured_fraction_max 0.976
_diffrn_reflns_limit_h_max 13
_diffrn_reflns_limit_h_min -26
_diffrn_reflns_limit_k_max 28
_diffrn_reflns_limit_k_min -25
_diffrn_reflns_limit_l_max 3
_diffrn_reflns_limit_l_min -5
_diffrn_reflns_number 4718
_diffrn_reflns_point_group_measured_fraction_full 0.844
_diffrn_reflns_point_group_measured_fraction_max 0.844
_diffrn_reflns_theta_full 21.606
_diffrn_reflns_theta_max 21.606
_diffrn_reflns_theta_min 1.492
_diffrn_source 'Elettra Synchrotron - XRD1 BL'
_diffrn_standards_decay_% 0
_diffrn_standards_interval_count 0
_diffrn_standards_number 0
_exptl_absorpt_coefficient_mu 1.458
_exptl_absorpt_correction_type none
_exptl_crystal_colour Colourless
_exptl_crystal_density_diffrn 1.654
_exptl_crystal_description 'Thin needles'
_exptl_crystal_F_000 1556
_exptl_crystal_size_max 0.090
_exptl_crystal_size_mid 0.010
_exptl_crystal_size_min 0.010
_refine_diff_density_max 0.939
_refine_diff_density_min -0.761
_refine_diff_density_rms 0.138
_refine_ls_abs_structure_details
;
 Flack x determined using 288 quotients [(I+)-(I-)]/[(I+)+(I-)]
 (Parsons, Flack and Wagner, Acta Cryst. B69 (2013) 249-259).
;
_refine_ls_abs_structure_Flack 0.00(13)
_refine_ls_extinction_method none
_refine_ls_goodness_of_fit_ref 1.014
_refine_ls_hydrogen_treatment constr
_refine_ls_matrix_type full
_refine_ls_number_parameters 227
_refine_ls_number_reflns 2162
_refine_ls_number_restraints 55
_refine_ls_restrained_S_all 1.005
_refine_ls_R_factor_all 0.1424
_refine_ls_R_factor_gt 0.0733
_refine_ls_shift/su_max 0.000
_refine_ls_shift/su_mean 0.000
_refine_ls_structure_factor_coef Fsqd
_refine_ls_weighting_details 'w=1/[\s^2^(Fo^2^)+(0.0185P)^2^] where P=(Fo^2^+2Fc^2^)/3'
_refine_ls_weighting_scheme calc
_refine_ls_wR_factor_gt 0.1554
_refine_ls_wR_factor_ref 0.1896
_reflns_Friedel_coverage 0.515
_reflns_Friedel_fraction_full 0.668
_reflns_Friedel_fraction_max 0.668
_reflns_number_gt 1263
_reflns_number_total 2162
_reflns_threshold_expression 'I > 2\s(I)'
_cod_data_source_file c7ce00031f2.cif
_cod_data_source_block FMOC4IPhe
_cod_depositor_comments 'Adding full bibliography for 7227711--7227714.cif.'
_cod_original_cell_volume 3127.6(11)
_cod_database_code 7227714
_shelx_shelxl_version_number 2016/6
_shelx_space_group_comment
;
The symmetry employed for this shelxl refinement is uniquely defined
by the following loop, which should always be used as a source of
symmetry information in preference to the above space-group names.
They are only intended as comments.
;
_shelx_estimated_absorpt_t_min 0.880
_shelx_estimated_absorpt_t_max 0.986

loop_
_space_group_symop_operation_xyz
'x, y, z'
'-x, -y, z+1/2'
'-y, x-y, z'
'y, -x+y, z+1/2'
'-x+y, -x, z'
'x-y, x, z+1/2'

loop_
_atom_site_label
_atom_site_type_symbol
_atom_site_fract_x
_atom_site_fract_y
_atom_site_fract_z
_atom_site_U_iso_or_equiv
_atom_site_adp_type
_atom_site_occupancy
_atom_site_site_symmetry_order
_atom_site_calc_flag
_atom_site_refinement_flags_posn
_atom_site_refinement_flags_adp
_atom_site_refinement_flags_occupancy
_atom_site_disorder_assembly
_atom_site_disorder_group
I1 I 0.54668(6) 0.92323(7) 0.032(3) 0.0464(6) Uani 1 1 d . . . . .
C1 C 0.6215(5) 0.9361(7) 0.213(4) 0.044(9) Uani 1 1 d G . . . .
C2 C 0.6754(7) 0.9764(7) 0.117(4) 0.034(4) Uani 1 1 d G U . . .
H2 H 0.678629 0.999952 -0.031063 0.041 Uiso 1 1 calc R U . . .
C4 C 0.7246(5) 0.9822(6) 0.239(4) 0.034(4) Uani 1 1 d G U . . .
H4 H 0.761410 1.009798 0.173312 0.041 Uiso 1 1 calc R U . . .
C6 C 0.7198(5) 0.9478(7) 0.455(4) 0.034(4) Uani 1 1 d G U . . .
C5 C 0.6659(7) 0.9075(7) 0.551(4) 0.052(7) Uani 1 1 d G . . . .
H5 H 0.662648 0.883893 0.699208 0.062 Uiso 1 1 calc R U . . .
C3 C 0.6167(5) 0.9016(6) 0.430(4) 0.037(9) Uani 1 1 d G . . . .
H3 H 0.579866 0.874046 0.494835 0.044 Uiso 1 1 calc R U . . .
C13 C 0.5275(6) 0.6447(6) 0.058(5) 0.036(6) Uani 1 1 d G U . . .
C14 C 0.5383(6) 0.6069(7) -0.086(5) 0.039(6) Uani 1 1 d G U . . .
H14 H 0.572377 0.605384 -0.052396 0.047 Uiso 1 1 calc R U . . .
C15 C 0.4994(7) 0.5711(7) -0.277(4) 0.043(7) Uani 1 1 d G U . . .
H15 H 0.506837 0.545244 -0.375384 0.052 Uiso 1 1 calc R U . . .
C16 C 0.4496(6) 0.5733(7) -0.326(4) 0.036(6) Uani 1 1 d G U . . .
H16 H 0.422981 0.548857 -0.457208 0.044 Uiso 1 1 calc R U . . .
C17 C 0.4387(5) 0.6111(7) -0.183(5) 0.043(6) Uani 1 1 d G U . . .
H17 H 0.404666 0.612610 -0.216047 0.051 Uiso 1 1 calc R U . . .
C18 C 0.4776(6) 0.6469(6) 0.009(5) 0.030(5) Uani 1 1 d G U . . .
C19 C 0.4745(4) 0.6864(4) 0.18452(2) 0.035(7) Uani 1 1 d G U . . .
C20 C 0.4343(4) 0.7040(5) 0.2215(14) 0.034(7) Uani 1 1 d G . . . .
H20 H 0.400269 0.687596 0.116548 0.041 Uiso 1 1 calc R U . . .
C21 C 0.4439(4) 0.7455(5) 0.412(3) 0.054(10) Uani 1 1 d G . . . .
H21 H 0.416405 0.757489 0.437437 0.065 Uiso 1 1 calc R U . . .
C22 C 0.4936(4) 0.7695(5) 0.566(3) 0.052(8) Uani 1 1 d G U . . .
H22 H 0.500183 0.797849 0.696022 0.062 Uiso 1 1 calc R U . . .
C23 C 0.5338(4) 0.7519(4) 0.5287(14) 0.041(6) Uani 1 1 d G U . . .
H23 H 0.567825 0.768317 0.633723 0.049 Uiso 1 1 calc R U . . .
C24 C 0.5242(4) 0.7104(4) 0.3381(6) 0.043(8) Uani 1 1 d G U . . .
O4 O 0.6584(7) 0.7699(7) 0.348(5) 0.030(4) Uani 1 1 d . U . . .
N1 N 0.7393(8) 0.8486(8) 0.462(5) 0.025(5) Uani 1 1 d . U . . .
HN1 H 0.733727 0.834798 0.625510 0.030 Uiso 1 1 calc R U . . .
O3 O 0.7139(6) 0.8333(6) 0.030(7) 0.036(4) Uani 1 1 d . U . . .
C12 C 0.5633(12) 0.6881(11) 0.263(7) 0.037(6) Uani 1 1 d . U . . .
H12 H 0.570583 0.669388 0.419667 0.044 Uiso 1 1 calc R U . . .
C10 C 0.7045(4) 0.8174(5) 0.255(3) 0.025(5) Uani 1 1 d G U . . .
C7 C 0.7765(4) 0.9517(4) 0.581(5) 0.038(9) Uani 1 1 d G . . . .
H7A H 0.770482 0.939792 0.771108 0.045 Uiso 1 1 calc R U . . .
H7B H 0.809598 0.991214 0.567392 0.045 Uiso 1 1 calc R U . . .
C9 C 0.8410(4) 0.9128(6) 0.531(5) 0.075(5) Uani 1 1 d G U . . .
C11 C 0.6196(4) 0.7308(5) 0.126(2) 0.044(8) Uani 1 1 d G U . . .
H11A H 0.637227 0.710394 0.037711 0.053 Uiso 1 1 calc R U . . .
H11B H 0.612685 0.753378 -0.010598 0.053 Uiso 1 1 calc R U . . .
C8 C 0.7866(3) 0.9065(5) 0.396(4) 0.074(6) Uani 1 1 d G U . . .
H8 H 0.791020 0.915603 0.200482 0.088 Uiso 1 1 calc R U . . .
O1 O 0.8879(8) 0.9599(8) 0.482(7) 0.087(6) Uani 1 1 d . U . . .
H1 H 0.880834 0.980914 0.383579 0.131 Uiso 1 1 calc R U . . .
O2 O 0.8464(9) 0.8795(10) 0.678(6) 0.080(6) Uani 1 1 d . U . . .
OW1A O 1.000000 1.000000 0.66(2) 0.14(8) Uani 0.6 3 d S T P A 1
OW1B O 0.948(5) 0.976(5) 1.05(6) 0.04(3) Uiso 0.1333 1 d . . P B 2

loop_
_atom_site_aniso_label
_atom_site_aniso_U_11
_atom_site_aniso_U_22
_atom_site_aniso_U_33
_atom_site_aniso_U_23
_atom_site_aniso_U_13
_atom_site_aniso_U_12
I1 0.0343(10) 0.0477(11) 0.0578(12) -0.008(2) -0.004(2) 0.0209(8)
C1 0.07(2) 0.028(16) 0.03(2) -0.008(14) 0.024(16) 0.019(16)
C2 0.030(8) 0.020(8) 0.038(12) 0.004(6) 0.005(7) 0.002(7)
C4 0.030(8) 0.020(7) 0.038(12) 0.004(6) 0.005(7) 0.002(7)
C6 0.030(8) 0.020(8) 0.038(12) 0.004(6) 0.005(7) 0.002(7)
C5 0.055(17) 0.064(18) 0.05(2) -0.01(3) -0.02(3) 0.039(15)
C3 0.028(16) 0.032(16) 0.04(3) 0.009(13) 0.014(12) 0.009(13)
C13 0.049(13) 0.029(11) 0.024(16) 0.007(11) 0.010(13) 0.016(8)
C14 0.066(16) 0.042(15) 0.016(15) -0.003(9) -0.011(10) 0.032(14)
C15 0.051(16) 0.036(17) 0.04(2) -0.015(12) -0.004(12) 0.017(14)
C16 0.045(14) 0.033(15) 0.018(15) 0.015(9) 0.005(11) 0.009(12)
C17 0.030(15) 0.036(17) 0.052(19) 0.004(11) 0.001(12) 0.009(12)
C18 0.014(10) 0.044(13) 0.031(16) 0.008(11) 0.015(12) 0.014(9)
C19 0.049(19) 0.032(15) 0.024(16) 0.020(9) 0.018(12) 0.020(14)
C20 0.039(18) 0.036(17) 0.03(2) -0.002(15) 0.004(14) 0.024(15)
C21 0.038(19) 0.06(2) 0.07(3) -0.003(17) 0.018(16) 0.028(17)
C22 0.058(16) 0.035(14) 0.06(2) 0.000(19) 0.00(2) 0.021(13)
C23 0.025(11) 0.027(12) 0.052(18) -0.005(18) -0.02(3) -0.001(9)
C24 0.06(2) 0.037(18) 0.04(2) 0.012(13) 0.008(16) 0.023(16)
O4 0.032(9) 0.025(8) 0.035(12) 0.000(7) -0.001(8) 0.014(6)
N1 0.033(10) 0.024(10) 0.022(10) -0.004(9) -0.004(8) 0.018(7)
O3 0.032(8) 0.039(8) 0.025(8) 0.005(11) -0.011(12) 0.009(7)
C12 0.060(16) 0.041(15) 0.027(17) -0.004(9) 0.000(11) 0.038(12)
C10 0.019(11) 0.038(12) 0.019(8) -0.004(7) 0.002(8) 0.016(7)
C7 0.037(14) 0.018(13) 0.05(3) 0.010(15) 0.018(17) 0.009(11)
C9 0.038(7) 0.057(9) 0.139(16) 0.021(10) 0.002(9) 0.031(7)
C11 0.059(14) 0.037(15) 0.03(2) -0.006(11) -0.015(11) 0.017(9)
C8 0.037(7) 0.056(9) 0.139(16) 0.020(10) 0.002(9) 0.032(7)
O1 0.047(8) 0.065(9) 0.144(17) 0.020(11) 0.004(10) 0.024(7)
O2 0.040(8) 0.062(9) 0.139(17) 0.024(10) -0.001(9) 0.026(7)
OW1A 0.036(19) 0.036(19) 0.3(2) 0.000 0.000 0.018(9)

loop_
_atom_type_symbol
_atom_type_description
_atom_type_scat_dispersion_real
_atom_type_scat_dispersion_imag
_atom_type_scat_source
C C 0.0030 0.0016 'International Tables Vol C Tables 4.2.6.8 and 6.1.1.4'
N N 0.0059 0.0032 'International Tables Vol C Tables 4.2.6.8 and 6.1.1.4'
O O 0.0105 0.0059 'International Tables Vol C Tables 4.2.6.8 and 6.1.1.4'
I I -0.4630 1.7726 'International Tables Vol C Tables 4.2.6.8 and 6.1.1.4'
H H 0.0000 0.0000 'International Tables Vol C Tables 4.2.6.8 and 6.1.1.4'

loop_
_geom_angle_atom_site_label_1
_geom_angle_atom_site_label_2
_geom_angle_atom_site_label_3
_geom_angle
C2 C1 C3 120.0
C2 C1 I1 121.8(8)
C3 C1 I1 118.1(9)
C1 C2 C4 120.0
C1 C2 H2 120.0
C4 C2 H2 120.0
C6 C4 C2 120.0
C6 C4 H4 120.0
C2 C4 H4 120.0
C4 C6 C5 120.0
C4 C6 C7 119.6(12)
C5 C6 C7 120.2(11)
C3 C5 C6 120.0
C3 C5 H5 120.0
C6 C5 H5 120.0
C5 C3 C1 120.0
C5 C3 H3 120.0
C1 C3 H3 120.0
C14 C13 C18 120.0
C14 C13 C12 129.6(13)
C18 C13 C12 110.3(13)
C15 C14 C13 120.0
C15 C14 H14 120.0
C13 C14 H14 120.0
C14 C15 C16 120.0
C14 C15 H15 120.0
C16 C15 H15 120.0
C17 C16 C15 120.0
C17 C16 H16 120.0
C15 C16 H16 120.0
C16 C17 C18 120.0
C16 C17 H17 120.0
C18 C17 H17 120.0
C17 C18 C13 120.0
C17 C18 C19 129.8(11)
C13 C18 C19 110.2(11)
C20 C19 C24 120.0
C20 C19 C18 133.4(8)
C24 C19 C18 106.6(8)
C19 C20 C21 120.0
C19 C20 H20 120.0
C21 C20 H20 120.0
C22 C21 C20 120.0
C22 C21 H21 120.0
C20 C21 H21 120.0
C21 C22 C23 120.0
C21 C22 H22 120.0
C23 C22 H22 120.0
C24 C23 C22 120.0
C24 C23 H23 120.0
C22 C23 H23 120.0
C23 C24 C19 120.0
C23 C24 C12 127.5(12)
C19 C24 C12 112.4(12)
C10 O4 C11 113.1(15)
C10 N1 C8 116.4(17)
C10 N1 HN1 121.8
C8 N1 HN1 121.8
C13 C12 C24 100.2(18)
C13 C12 C11 107(2)
C24 C12 C11 116.1(18)
C13 C12 H12 111.1
C24 C12 H12 111.1
C11 C12 H12 111.1
O3 C10 O4 126.9(13)
O3 C10 N1 122.8(14)
O4 C10 N1 110.2(14)
C6 C7 C8 103.5(8)
C6 C7 H7A 111.1
C8 C7 H7A 111.1
C6 C7 H7B 111.1
C8 C7 H7B 111.1
H7A C7 H7B 109.0
O2 C9 O1 114.7(17)
O2 C9 C8 129.6(11)
O1 C9 C8 115.7(14)
O4 C11 C12 105.6(15)
O4 C11 H11A 110.6
C12 C11 H11A 110.6
O4 C11 H11B 110.6
C12 C11 H11B 110.6
H11A C11 H11B 108.8
N1 C8 C9 106.8(8)
N1 C8 C7 106.2(8)
C9 C8 C7 99.9
N1 C8 H8 114.2
C9 C8 H8 114.2
C7 C8 H8 114.2
C9 O1 H1 109.5

loop_
_geom_bond_atom_site_label_1
_geom_bond_atom_site_label_2
_geom_bond_distance
I1 C1 2.069(12)
C1 C2 1.3900
C1 C3 1.3900
C2 C4 1.3900
C2 H2 0.9500
C4 C6 1.3900
C4 H4 0.9500
C6 C5 1.3900
C6 C7 1.601(18)
C5 C3 1.3900
C5 H5 0.9500
C3 H3 0.9500
C13 C14 1.3900
C13 C18 1.3900
C13 C12 1.49(3)
C14 C15 1.3900
C14 H14 0.9500
C15 C16 1.3900
C15 H15 0.9500
C16 C17 1.3900
C16 H16 0.9500
C17 C18 1.3900
C17 H17 0.9500
C18 C19 1.414(18)
C19 C20 1.3900
C19 C24 1.3900
C20 C21 1.3900
C20 H20 0.9500
C21 C22 1.3900
C21 H21 0.9500
C22 C23 1.3900
C22 H22 0.9500
C23 C24 1.3900
C23 H23 0.9500
C24 C12 1.49(3)
O4 C10 1.342(19)
O4 C11 1.53(2)
N1 C10 1.36(2)
N1 C8 1.47(2)
N1 HN1 0.8800
O3 C10 1.18(3)
C12 C11 1.53(3)
C12 H12 1.0000
C7 C8 1.6536
C7 H7A 0.9900
C7 H7B 0.9900
C9 O2 1.22(3)
C9 O1 1.29(2)
C9 C8 1.5404
C11 H11A 0.9900
C11 H11B 0.9900
C8 H8 1.0000
O1 H1 0.8400

loop_
_geom_hbond_atom_site_label_D
_geom_hbond_atom_site_label_H
_geom_hbond_atom_site_label_A
_geom_hbond_distance_DH
_geom_hbond_distance_HA
_geom_hbond_distance_DA
_geom_hbond_angle_DHA
_geom_hbond_site_symmetry_A
N1 HN1 O3 0.88 2.09 2.90(4) 153.9 1_556
O1 H1 O2 0.84 1.76 2.59(3) 169.7 4_564

loop_
_geom_torsion_atom_site_label_1
_geom_torsion_atom_site_label_2
_geom_torsion_atom_site_label_3
_geom_torsion_atom_site_label_4
_geom_torsion
C3 C1 C2 C4 0.0
I1 C1 C2 C4 -177.7(12)
C1 C2 C4 C6 0.0
C2 C4 C6 C5 0.0
C2 C4 C6 C7 175.7(14)
C4 C6 C5 C3 0.0
C7 C6 C5 C3 -175.7(14)
C6 C5 C3 C1 0.0
C2 C1 C3 C5 0.0
I1 C1 C3 C5 177.8(12)
C18 C13 C14 C15 0.0
C12 C13 C14 C15 -178(2)
C13 C14 C15 C16 0.0
C14 C15 C16 C17 0.0
C15 C16 C17 C18 0.0
C16 C17 C18 C13 0.0
C16 C17 C18 C19 -177.0(19)
C14 C13 C18 C17 0.0
C12 C13 C18 C17 178.0(19)
C14 C13 C18 C19 177.5(16)
C12 C13 C18 C19 -4.5(18)
C17 C18 C19 C20 -2(2)
C13 C18 C19 C20 -179.1(8)
C17 C18 C19 C24 179.1(11)
C13 C18 C19 C24 1.9(11)
C24 C19 C20 C21 0.0
C18 C19 C20 C21 -178.9(15)
C19 C20 C21 C22 0.0
C20 C21 C22 C23 0.0
C21 C22 C23 C24 0.0
C22 C23 C24 C19 0.0
C22 C23 C24 C12 177.4(16)
C20 C19 C24 C23 0.0
C18 C19 C24 C23 179.1(12)
C20 C19 C24 C12 -177.8(14)
C18 C19 C24 C12 1.4(15)
C14 C13 C12 C24 -177.4(13)
C18 C13 C12 C24 5(2)
C14 C13 C12 C11 61(3)
C18 C13 C12 C11 -116.6(15)
C23 C24 C12 C13 178.7(11)
C19 C24 C12 C13 -4(2)
C23 C24 C12 C11 -67(3)
C19 C24 C12 C11 110.7(18)
C11 O4 C10 O3 8(2)
C11 O4 C10 N1 -176.1(11)
C8 N1 C10 O3 6(2)
C8 N1 C10 O4 -170.3(12)
C4 C6 C7 C8 -86.2(10)
C5 C6 C7 C8 89.5(11)
C10 O4 C11 C12 -166.1(13)
C13 C12 C11 O4 -172.7(15)
C24 C12 C11 O4 77(2)
C10 N1 C8 C9 -133.6(12)
C10 N1 C8 C7 120.5(12)
O2 C9 C8 N1 -3.9(16)
O1 C9 C8 N1 176.0(16)
O2 C9 C8 C7 106.5(12)
O1 C9 C8 C7 -73.6(12)
C6 C7 C8 N1 -68.8(12)
C6 C7 C8 C9 -179.6(8)
